data_1570577
loop_
_publ_author_name
'Hauser, Adrian'
'M&#xfc;nzfeld, Luca'
'Uhlmann, Cedric'
'Lebedkin, Sergei'
'Schlittenhardt, S&#xf6;ren'
'Ruan, Ting-Ting'
'Kappes, Manfred M.'
'Ruben, Mario'
'Roesky, Peter W.'

_publ_section_title
;
 It's not just the size that matters: crystal engineering of
 lanthanide-based coordination polymers.
;
_journal_issue 4
_journal_name_full 'Chemical science'
_journal_page_first 1338
_journal_page_last 1347
_journal_paper_doi 10.1039/d3sc03746k
_journal_volume 15
_journal_year 2024
_chemical_absolute_configuration unk
_chemical_formula_moiety 'C52 H96 Er K Si4, C7 H8'
_chemical_formula_sum 'C59 H104 Er K Si4'
_chemical_formula_weight 1132.14
_space_group_crystal_system orthorhombic
_space_group_IT_number 43
_space_group_name_Hall 'F -2d 2'
_space_group_name_H-M_alt 'F 2 d d'
_atom_sites_solution_hydrogens geom
_atom_sites_solution_primary dual
_audit_creation_date 2021-10-07
_audit_creation_method
;
Olex2 1.5
(compiled 2021.08.20 svn.r13c46975 for OlexSys, GUI svn.r6405)
;
_audit_update_record
;
2023-07-19 deposited with the CCDC.	2023-12-06 downloaded from the CCDC.
;
_cell_angle_alpha 90
_cell_angle_beta 90
_cell_angle_gamma 90
_cell_formula_units_Z 16
_cell_length_a 16.0025(3)
_cell_length_b 32.4257(7)
_cell_length_c 46.6302(7)
_cell_measurement_reflns_used 63041
_cell_measurement_temperature 150
_cell_measurement_theta_max 27.14
_cell_measurement_theta_min 1.48
_cell_volume 24196.1(8)
_computing_cell_refinement
;
X-Area Recipe 1.34.0.0 (STOE, 2019)
;
_computing_data_collection
;
X-Area WinXpose 2.0.22.0 (STOE, 2016)
;
_computing_data_reduction
;
X-Area Integrate 1.77.0.0 (STOE, 2019)
X-Area LANA 1.77.1.0 (STOE, 2019)
;
_computing_molecular_graphics 'Olex2 1.5 (Dolomanov et al., 2009)'
_computing_publication_material 'Olex2 1.5 (Dolomanov et al., 2009)'
_computing_structure_refinement 'SHELXL 2018/3 (Sheldrick, 2015)'
_computing_structure_solution 'SHELXT  (Sheldrick, 2015)'
_diffrn_ambient_temperature 150
_diffrn_detector 'image plate (34 cm diameter)'
_diffrn_detector_area_resol_mean 6.67
_diffrn_detector_type 'STOE Imaging Plate'
_diffrn_measured_fraction_theta_full 1.000
_diffrn_measured_fraction_theta_max 0.996
_diffrn_measurement_details
;
 287 frames, detector distance = 120 mm
;
_diffrn_measurement_device '2-circle diffractometer'
_diffrn_measurement_device_type 'STOE IPDS II'
_diffrn_measurement_method 'rotation method, \w scans'
_diffrn_radiation_collimation '0.5 mm diameter, multiple pinhole'
_diffrn_radiation_monochromator 'plane graphite'
_diffrn_radiation_polarisn_norm 0
_diffrn_radiation_probe x-ray
_diffrn_radiation_type 'Mo K\a'
_diffrn_radiation_wavelength 0.71073
_diffrn_reflns_av_R_equivalents 0.0211
_diffrn_reflns_av_unetI/netI 0.0245
_diffrn_reflns_Laue_measured_fraction_full 1.000
_diffrn_reflns_Laue_measured_fraction_max 0.996
_diffrn_reflns_limit_h_max 20
_diffrn_reflns_limit_h_min -20
_diffrn_reflns_limit_k_max 40
_diffrn_reflns_limit_k_min -40
_diffrn_reflns_limit_l_max 58
_diffrn_reflns_limit_l_min -58
_diffrn_reflns_number 52731
_diffrn_reflns_point_group_measured_fraction_full 1.000
_diffrn_reflns_point_group_measured_fraction_max 0.993
_diffrn_reflns_theta_full 25.242
_diffrn_reflns_theta_max 26.734
_diffrn_reflns_theta_min 1.485
_diffrn_source 'sealed X-ray tube, 12 x 0.4 mm long-fine focus'
_diffrn_source_current 40
_diffrn_source_power 2.000
_diffrn_source_voltage 50
_exptl_absorpt_coefficient_mu 1.569
_exptl_absorpt_correction_T_max 0.6959
_exptl_absorpt_correction_T_min 0.4541
_exptl_absorpt_correction_type multi-scan
_exptl_absorpt_process_details
;
STOE X-Red32, absorption correction by Gaussian integration, analogous to
P. Coppens, "The Evaluation of Absorption and Extinction in Single-Crystal
Structure Analysis", published in: F. R. Ahmed (Editor), "Crystallographic
Computing", Munksgaard, Copenhagen (1970), 255 - 270. Afterwards scaling of
reflection intensities was performed within STOE LANA. J. Koziskova, F. Hahn,
J. Richter, J. Kozisek, Acta Chimica Slovaca, vol. 9, no. 2, 2016, pp. 136-140.
;
_exptl_crystal_colour yellow
_exptl_crystal_colour_primary yellow
_exptl_crystal_density_diffrn 1.243
_exptl_crystal_density_method 'not measured'
_exptl_crystal_description fragment
_exptl_crystal_F_000 9616
_exptl_crystal_size_max 0.691
_exptl_crystal_size_mid 0.414
_exptl_crystal_size_min 0.24
_refine_diff_density_max 0.846
_refine_diff_density_min -0.463
_refine_diff_density_rms 0.060
_refine_ls_abs_structure_details
;
 Refined as an inversion twin.
;
_refine_ls_abs_structure_Flack 0.174(6)
_refine_ls_extinction_method none
_refine_ls_goodness_of_fit_ref 1.003
_refine_ls_hydrogen_treatment constr
_refine_ls_matrix_type full
_refine_ls_number_parameters 691
_refine_ls_number_reflns 12760
_refine_ls_number_restraints 116
_refine_ls_restrained_S_all 1.009
_refine_ls_R_factor_all 0.0282
_refine_ls_R_factor_gt 0.0239
_refine_ls_shift/su_max 0.002
_refine_ls_shift/su_mean 0.000
_refine_ls_structure_factor_coef Fsqd
_refine_ls_weighting_details 'w=1/[\s^2^(Fo^2^)+(0.0415P)^2^] where P=(Fo^2^+2Fc^2^)/3'
_refine_ls_weighting_scheme calc
_refine_ls_wR_factor_gt 0.0585
_refine_ls_wR_factor_ref 0.0592
_reflns_Friedel_coverage 0.922
_reflns_Friedel_fraction_full 0.999
_reflns_Friedel_fraction_max 0.989
_reflns_number_gt 11495
_reflns_number_total 12760
_reflns_threshold_expression 'I > 2\s(I)'
_cod_data_source_file d3sc03746k2.cif
_cod_data_source_block lmm181
_cod_depositor_comments 'Adding full bibliography for 1570572--1570581.cif.'
_cod_database_code 1570577
_shelx_shelxl_version_number 2018/3
_shelx_space_group_comment
;
The symmetry employed for this shelxl refinement is uniquely defined
by the following loop, which should always be used as a source of
symmetry information in preference to the above space-group names.
They are only intended as comments.
;
_shelx_estimated_absorpt_t_max 0.704
_shelx_estimated_absorpt_t_min 0.410
_olex2_refinement_description
;
1. Twinned data refinement
 Scales: 0.826(7)
 0.174(7)
2. Fixed Uiso
 At 1.2 times of:
  All C(H) groups, All C(H,H) groups
 At 1.5 times of:
  All C(H,H,H) groups
3. Restrained distances
 C43A-C45A \\sim C44A-C43A
 with sigma of 0.01
 C45B-C43B \\sim C43B-C44B
 with sigma of 0.01
 C48-C46 \\sim C47-C46
 with sigma of 0.01
 C18-C17 \\sim C19-C17
 with sigma of 0.02
4. Rigid bond restraints
 C45B, C43B, C44B
 with sigma for 1-2 distances of 0.01 and sigma for 1-3 distances of 0.01
5. Uiso/Uaniso restraints and constraints
C62 \\sim C63 \\sim C61 \\sim C60 \\sim C65 \\sim C64: within 2A with sigma of
0.01 and sigma for terminal atoms of 0.02 within 2A
C59 \\sim C60: within 2A with sigma of 0.01 and sigma for terminal atoms of
0.02 within 2A
C53 \\sim C58 \\sim C57 \\sim C56 \\sim C55 \\sim C54: within 2A with sigma of
0.001 and sigma for terminal atoms of 0.002 within 2A
C53 \\sim C52: within 2A with sigma of 0.001 and sigma for terminal atoms of
0.002 within 2A
C17: within 2A with sigma of 0.001 and sigma for terminal atoms of 0.002 within
2A
C18 \\sim C17 \\sim C19: within 2A with sigma of 0.01 and sigma for terminal
atoms of 0.02 within 2A
C45A \\sim C43A \\sim C44A: within 2A with sigma of 0.01 and sigma for terminal
atoms of 0.02 within 2A
6. Others
 Fixed Sof: C44B(0.6) H44A(0.6) H44B(0.6) H44C(0.6) C43B(0.6) H43B(0.6)
 H43A(0.5) H43(0.5) C42B(0.5) H42A(0.5) H42B(0.5) H42C(0.5) C58(0.5) H58(0.5)
 C57(0.5) H57(0.5) C56(0.5) H56(0.5) C55(0.5) H55(0.5) C54(0.5) H54(0.5)
 C53(0.5) C42A(0.5) H42D(0.5) H42E(0.5) H42F(0.5) C62(0.5) H62(0.5) C63(0.5)
 H63(0.5) C64(0.5) H64(0.5) C65(0.5) H65(0.5) C60(0.5) C61(0.5) H61(0.5)
 C59(0.5) H59A(0.5) H59B(0.5) H59C(0.5) C45B(0.6) H45A(0.6) H45B(0.6) H45C(0.6)
 C52(0.5) H52A(0.5) H52B(0.5) H52C(0.5) C45A(0.4) H45D(0.4) H45E(0.4) H45F(0.4)
 C43A(0.4) H43C(0.4) C44A(0.4) H44D(0.4) H44E(0.4) H44F(0.4)
7.a Ternary CH refined with riding coordinates:
 C49(H49), C26(H26), C29(H29), C32(H32), C43B(H43B), C23(H23), C20(H20),
 C17(H17), C38(H38), C35(H35), C43(H43A), C43(H43), C43A(H43C), C46(H46)
7.b Aromatic/amide H refined with riding coordinates:
 C13(H13), C16(H16), C15(H15), C4(H4), C14(H14), C7(H7), C5(H5), C11(H11),
 C10(H10), C2(H2), C3(H3), C8(H8), C58(H58), C57(H57), C56(H56), C55(H55),
 C54(H54), C62(H62), C63(H63), C64(H64), C65(H65), C61(H61)
7.c Fitted hexagon refined as free rotating group:
 C58(C57,C56,C55,C54,C53), C62(C63,C64,C65,C60,C61)
7.d Idealised Me refined as rotating group:
 C51(H51A,H51B,H51C), C50(H50A,H50B,H50C), C30(H30A,H30B,H30C), C31(H31A,H31B,
 H31C), C33(H33A,H33B,H33C), C34(H34A,H34B,H34C), C27(H27A,H27B,H27C), C28(H28A,
 H28B,H28C), C44B(H44A,H44B,H44C), C24(H24A,H24B,H24C), C25(H25A,H25B,H25C),
 C22(H22A,H22B,H22C), C21(H21A,H21B,H21C), C19(H19A,H19B,H19C), C18(H18A,H18B,
 H18C), C40(H40A,H40B,H40C), C39(H39A,H39B,H39C), C37(H37A,H37B,H37C), C36(H36A,
 H36B,H36C), C41(H41A,H41B,H41C), C42B(H42A,H42B,H42C), C42A(H42D,H42E,H42F),
 C59(H59A,H59B,H59C), C45B(H45A,H45B,H45C), C52(H52A,H52B,H52C), C45A(H45D,H45E,
 H45F), C44A(H44D,H44E,H44F), C47(H47A,H47B,H47C), C48(H48A,H48B,H48C)
;
_olex2_submission_special_instructions 'No special instructions were received'

loop_
_space_group_symop_operation_xyz
'x, y, z'
'x, -y, -z'
'x+1/4, y+1/4, -z+1/4'
'x+1/4, -y+1/4, z+1/4'
'x, y+1/2, z+1/2'
'x, -y+1/2, -z+1/2'
'x+1/4, y+3/4, -z+3/4'
'x+1/4, -y+3/4, z+3/4'
'x+1/2, y, z+1/2'
'x+1/2, -y, -z+1/2'
'x+3/4, y+1/4, -z+3/4'
'x+3/4, -y+1/4, z+3/4'
'x+1/2, y+1/2, z'
'x+1/2, -y+1/2, -z'
'x+3/4, y+3/4, -z+1/4'
'x+3/4, -y+3/4, z+1/4'

loop_
_atom_site_label
_atom_site_type_symbol
_atom_site_fract_x
_atom_site_fract_y
_atom_site_fract_z
_atom_site_U_iso_or_equiv
_atom_site_adp_type
_atom_site_occupancy
_atom_site_site_symmetry_order
_atom_site_calc_flag
_atom_site_refinement_flags_posn
_atom_site_refinement_flags_adp
_atom_site_refinement_flags_occupancy
_atom_site_disorder_assembly
_atom_site_disorder_group
Er1 Er 0.60505(2) 0.27470(2) 0.09583(2) 0.03090(5) Uani 1 1 d . . . . .
K1 K 0.76200(7) 0.38164(3) 0.11293(3) 0.0529(3) Uani 1 1 d . . . . .
Si6 Si 0.33423(7) 0.28427(3) 0.11489(2) 0.0321(2) Uani 1 1 d . . . . .
Si7 Si 0.60927(11) 0.18638(4) 0.02366(3) 0.0494(3) Uani 1 1 d . . . . .
Si8 Si 0.64311(10) 0.36688(4) 0.02847(3) 0.0433(3) Uani 1 1 d . . . . .
Si10 Si 0.86289(11) 0.26078(4) 0.13222(4) 0.0612(4) Uani 1 1 d . . . . .
C13 C 0.7080(3) 0.30140(12) 0.13778(10) 0.0410(11) Uani 1 1 d . . . . .
H13 H 0.722561 0.293098 0.156668 0.049 Uiso 1 1 calc R U . . .
C16 C 0.6000(3) 0.35703(11) 0.08739(7) 0.0323(8) Uani 1 1 d . . . . .
H16 H 0.559436 0.375964 0.080464 0.039 Uiso 1 1 calc R U . . .
C15 C 0.5911(3) 0.34910(11) 0.11712(8) 0.0340(10) Uani 1 1 d . . . . .
H15 H 0.543867 0.362676 0.125094 0.041 Uiso 1 1 calc R U . . .
C4 C 0.5582(3) 0.21991(11) 0.13207(9) 0.0335(9) Uani 1 1 d . . . . .
H4 H 0.573482 0.216396 0.151606 0.040 Uiso 1 1 calc R U . . .
C14 C 0.6351(3) 0.32606(12) 0.13760(9) 0.0353(9) Uani 1 1 d . . . . .
H14 H 0.609489 0.327326 0.155968 0.042 Uiso 1 1 calc R U . . .
C7 C 0.4570(3) 0.26039(13) 0.07574(8) 0.0333(9) Uani 1 1 d . . . . .
H7 H 0.420310 0.278132 0.065516 0.040 Uiso 1 1 calc R U . . .
C5 C 0.4855(3) 0.24351(12) 0.12907(8) 0.0313(9) Uani 1 1 d . . . . .
H5 H 0.459943 0.249024 0.147043 0.038 Uiso 1 1 calc R U . . .
C6 C 0.4399(3) 0.26148(13) 0.10576(9) 0.0305(9) Uani 1 1 d . . . . .
C9 C 0.6551(3) 0.34345(12) 0.06548(9) 0.0339(9) Uani 1 1 d . . . . .
C11 C 0.7650(3) 0.29084(13) 0.08665(11) 0.0411(10) Uani 1 1 d . . . . .
H11 H 0.806204 0.273951 0.077862 0.049 Uiso 1 1 calc R U . . .
C10 C 0.7213(3) 0.31362(13) 0.06637(10) 0.0385(10) Uani 1 1 d . . . . .
H10 H 0.741012 0.307741 0.047588 0.046 Uiso 1 1 calc R U . . .
C12 C 0.7651(3) 0.28579(13) 0.11718(11) 0.0400(10) Uani 1 1 d . . . . .
C2 C 0.6210(3) 0.19561(12) 0.08322(10) 0.0397(11) Uani 1 1 d . . . . .
H2 H 0.663593 0.176653 0.077954 0.048 Uiso 1 1 calc R U . . .
C3 C 0.6148(3) 0.19987(11) 0.11314(9) 0.0365(10) Uani 1 1 d . . . . .
H3 H 0.658694 0.186170 0.123027 0.044 Uiso 1 1 calc R U . . .
C8 C 0.5127(3) 0.24045(13) 0.05701(9) 0.0377(10) Uani 1 1 d . . . . .
H8 H 0.502192 0.248045 0.037667 0.045 Uiso 1 1 calc R U . . .
C1 C 0.5800(3) 0.21236(13) 0.05876(9) 0.0377(10) Uani 1 1 d . . . . .
C51 C 1.0027(5) 0.2118(3) 0.1117(2) 0.111(3) Uani 1 1 d . . . . .
H51A H 1.035566 0.237231 0.110912 0.166 Uiso 1 1 calc R U . . .
H51B H 1.022643 0.192527 0.097061 0.166 Uiso 1 1 calc R U . . .
H51C H 1.008780 0.199171 0.130734 0.166 Uiso 1 1 calc R U . . .
C50 C 0.8600(6) 0.1813(2) 0.1050(2) 0.107(3) Uani 1 1 d . . . . .
H50A H 0.857559 0.169083 0.124257 0.160 Uiso 1 1 calc R U . . .
H50B H 0.887882 0.162117 0.091914 0.160 Uiso 1 1 calc R U . . .
H50C H 0.803153 0.186724 0.098204 0.160 Uiso 1 1 calc R U . . .
C49 C 0.9092(5) 0.2219(2) 0.1062(2) 0.086(2) Uani 1 1 d . . . . .
H49 H 0.905759 0.234459 0.086703 0.104 Uiso 1 1 calc R U . . .
C26 C 0.3043(3) 0.32684(14) 0.08873(10) 0.0412(10) Uani 1 1 d . . . . .
H26 H 0.305811 0.314046 0.069226 0.049 Uiso 1 1 calc R U . . .
C30 C 0.2551(4) 0.22308(18) 0.08046(12) 0.0632(15) Uani 1 1 d . . . . .
H30A H 0.244713 0.244478 0.066052 0.095 Uiso 1 1 calc R U . . .
H30B H 0.211975 0.201708 0.078978 0.095 Uiso 1 1 calc R U . . .
H30C H 0.310146 0.210751 0.077168 0.095 Uiso 1 1 calc R U . . .
C31 C 0.2589(4) 0.20828(16) 0.13311(12) 0.0586(14) Uani 1 1 d . . . . .
H31A H 0.311878 0.193461 0.130864 0.088 Uiso 1 1 calc R U . . .
H31B H 0.212294 0.188935 0.130906 0.088 Uiso 1 1 calc R U . . .
H31C H 0.256624 0.220866 0.152198 0.088 Uiso 1 1 calc R U . . .
C29 C 0.2525(3) 0.24211(14) 0.11015(10) 0.0413(10) Uani 1 1 d . . . . .
H29 H 0.196486 0.255381 0.112380 0.050 Uiso 1 1 calc R U . . .
C33 C 0.3918(4) 0.33446(16) 0.16213(11) 0.0573(14) Uani 1 1 d . . . . .
H33A H 0.447564 0.326649 0.155315 0.086 Uiso 1 1 calc R U . . .
H33B H 0.392808 0.337398 0.183043 0.086 Uiso 1 1 calc R U . . .
H33C H 0.375441 0.360727 0.153393 0.086 Uiso 1 1 calc R U . . .
C34 C 0.2424(4) 0.3130(2) 0.16458(12) 0.0699(17) Uani 1 1 d . . . . .
H34A H 0.225486 0.339494 0.156295 0.105 Uiso 1 1 calc R U . . .
H34B H 0.242759 0.315118 0.185542 0.105 Uiso 1 1 calc R U . . .
H34C H 0.202752 0.291556 0.158693 0.105 Uiso 1 1 calc R U . . .
C32 C 0.3302(3) 0.30175(14) 0.15393(9) 0.0408(11) Uani 1 1 d . . . . .
H32 H 0.346698 0.276937 0.165351 0.049 Uiso 1 1 calc R U . . .
C27 C 0.3658(4) 0.36245(16) 0.08787(14) 0.0665(16) Uani 1 1 d . . . . .
H27A H 0.358915 0.379461 0.105084 0.100 Uiso 1 1 calc R U . . .
H27B H 0.355322 0.379264 0.070787 0.100 Uiso 1 1 calc R U . . .
H27C H 0.422972 0.351622 0.087200 0.100 Uiso 1 1 calc R U . . .
C28 C 0.2155(3) 0.34295(17) 0.09275(11) 0.0539(13) Uani 1 1 d . . . . .
H28A H 0.176798 0.319641 0.094167 0.081 Uiso 1 1 calc R U . . .
H28B H 0.200156 0.360177 0.076305 0.081 Uiso 1 1 calc R U . . .
H28C H 0.212656 0.359403 0.110352 0.081 Uiso 1 1 calc R U . . .
C44B C 0.9685(17) 0.3219(5) 0.1070(5) 0.072(5) Uani 0.6 1 d D U P A 2
H44A H 0.992451 0.302877 0.092935 0.109 Uiso 0.6 1 calc R U P A 2
H44B H 1.008183 0.344304 0.110790 0.109 Uiso 0.6 1 calc R U P A 2
H44C H 0.916327 0.333454 0.099511 0.109 Uiso 0.6 1 calc R U P A 2
C43B C 0.9505(8) 0.2985(4) 0.1352(3) 0.059(3) Uani 0.6 1 d D U P A 2
H43B H 1.002160 0.283002 0.140611 0.071 Uiso 0.6 1 calc R U P A 2
C23 C 0.5847(5) 0.13020(16) 0.02957(13) 0.073(2) Uani 1 1 d . . . . .
H23 H 0.629085 0.119677 0.042772 0.088 Uiso 1 1 calc R U . . .
C24 C 0.5917(7) 0.10328(18) 0.00148(16) 0.109(3) Uani 1 1 d . . . . .
H24A H 0.540134 0.105968 -0.009708 0.163 Uiso 1 1 calc R U . . .
H24B H 0.600083 0.074309 0.006721 0.163 Uiso 1 1 calc R U . . .
H24C H 0.639157 0.112852 -0.010002 0.163 Uiso 1 1 calc R U . . .
C25 C 0.5020(5) 0.12132(19) 0.04447(14) 0.080(2) Uani 1 1 d . . . . .
H25A H 0.501264 0.134836 0.063266 0.120 Uiso 1 1 calc R U . . .
H25B H 0.495482 0.091482 0.046985 0.120 Uiso 1 1 calc R U . . .
H25C H 0.455885 0.131916 0.032750 0.120 Uiso 1 1 calc R U . . .
C22 C 0.4577(5) 0.1996(2) -0.00824(14) 0.079(2) Uani 1 1 d . . . . .
H22A H 0.450006 0.170212 -0.012259 0.119 Uiso 1 1 calc R U . . .
H22B H 0.430642 0.215957 -0.023294 0.119 Uiso 1 1 calc R U . . .
H22C H 0.432611 0.206325 0.010359 0.119 Uiso 1 1 calc R U . . .
C20 C 0.5505(5) 0.20956(18) -0.00750(11) 0.0670(17) Uani 1 1 d . . . . .
H20 H 0.554473 0.240140 -0.005063 0.080 Uiso 1 1 calc R U . . .
C21 C 0.5886(7) 0.2001(2) -0.03704(12) 0.102(3) Uani 1 1 d . . . . .
H21A H 0.648794 0.205490 -0.036554 0.153 Uiso 1 1 calc R U . . .
H21B H 0.562308 0.217623 -0.051579 0.153 Uiso 1 1 calc R U . . .
H21C H 0.578879 0.171021 -0.041813 0.153 Uiso 1 1 calc R U . . .
C17 C 0.7231(4) 0.1912(2) 0.01337(16) 0.085(2) Uani 1 1 d D U . . .
H17 H 0.731780 0.173917 -0.004129 0.102 Uiso 1 1 calc R U . B 1
C19 C 0.7539(6) 0.2331(2) 0.0066(2) 0.121(4) Uani 1 1 d D U . C 1
H19A H 0.708673 0.249222 -0.002123 0.182 Uiso 1 1 calc R U . C 1
H19B H 0.800688 0.231157 -0.006909 0.182 Uiso 1 1 calc R U . C 1
H19C H 0.772573 0.246646 0.024216 0.182 Uiso 1 1 calc R U . C 1
C18 C 0.7834(6) 0.1783(4) 0.0341(2) 0.149(4) Uani 1 1 d D U . D 1
H18A H 0.779179 0.195818 0.051182 0.223 Uiso 1 1 calc R U . D 1
H18B H 0.839597 0.180658 0.025947 0.223 Uiso 1 1 calc R U . D 1
H18C H 0.772690 0.149544 0.039458 0.223 Uiso 1 1 calc R U . D 1
C38 C 0.5812(5) 0.32881(16) 0.00579(10) 0.067(2) Uani 1 1 d . . . . .
H38 H 0.601460 0.300883 0.011668 0.081 Uiso 1 1 calc R U . . .
C40 C 0.4891(4) 0.33003(18) 0.01408(14) 0.074(2) Uani 1 1 d . . . . .
H40A H 0.483984 0.330303 0.035020 0.111 Uiso 1 1 calc R U . . .
H40B H 0.460774 0.305620 0.006388 0.111 Uiso 1 1 calc R U . . .
H40C H 0.463275 0.354957 0.006151 0.111 Uiso 1 1 calc R U . . .
C39 C 0.5899(9) 0.3300(2) -0.02689(12) 0.149(5) Uani 1 1 d . . . . .
H39A H 0.579821 0.358152 -0.033743 0.223 Uiso 1 1 calc R U . . .
H39B H 0.549076 0.311259 -0.035544 0.223 Uiso 1 1 calc R U . . .
H39C H 0.646484 0.321420 -0.032311 0.223 Uiso 1 1 calc R U . . .
C37 C 0.6265(4) 0.45033(15) 0.04785(10) 0.0559(15) Uani 1 1 d . . . . .
H37A H 0.637713 0.440148 0.067257 0.084 Uiso 1 1 calc R U . . .
H37B H 0.590274 0.474666 0.048910 0.084 Uiso 1 1 calc R U . . .
H37C H 0.679254 0.457775 0.038545 0.084 Uiso 1 1 calc R U . . .
C36 C 0.5599(4) 0.43443(16) 0.00038(11) 0.0585(14) Uani 1 1 d . . . . .
H36A H 0.610488 0.444128 -0.009330 0.088 Uiso 1 1 calc R U . . .
H36B H 0.520713 0.457445 0.002624 0.088 Uiso 1 1 calc R U . . .
H36C H 0.533629 0.412653 -0.011089 0.088 Uiso 1 1 calc R U . . .
C35 C 0.5834(3) 0.41695(13) 0.03060(9) 0.0473(13) Uani 1 1 d . . . . .
H35 H 0.529595 0.410730 0.040629 0.057 Uiso 1 1 calc R U . . .
C41 C 0.8146(4) 0.3934(2) 0.03598(15) 0.0781(19) Uani 1 1 d . . . . .
H41A H 0.788193 0.415594 0.047030 0.117 Uiso 1 1 calc R U . . .
H41B H 0.864259 0.404217 0.026202 0.117 Uiso 1 1 calc R U . . .
H41C H 0.831057 0.371089 0.048947 0.117 Uiso 1 1 calc R U . . .
C43 C 0.7529(5) 0.3770(2) 0.01377(13) 0.080(2) Uani 1 1 d . . . . .
H43A H 0.774828 0.349152 0.008415 0.096 Uiso 0.5 1 calc R U P E 2
H43 H 0.741659 0.403106 0.003038 0.096 Uiso 0.5 1 calc R U P F 1
C42B C 0.7676(8) 0.4028(5) -0.0116(2) 0.077(4) Uani 0.5 1 d . . P G 2
H42A H 0.727305 0.395538 -0.026606 0.115 Uiso 0.5 1 calc R U P G 2
H42B H 0.824461 0.398177 -0.018681 0.115 Uiso 0.5 1 calc R U P G 2
H42C H 0.760749 0.431896 -0.006433 0.115 Uiso 0.5 1 calc R U P G 2
C58 C 0.5356(8) 0.2502(8) 0.2538(3) 0.142(3) Uani 0.5 1 d G U P H -1
H58 H 0.478344 0.252944 0.248762 0.170 Uiso 0.5 1 calc R U P H -1
C57 C 0.5576(9) 0.2343(6) 0.2804(3) 0.142(3) Uani 0.5 1 d G U P H -1
H57 H 0.515408 0.226243 0.293614 0.170 Uiso 0.5 1 calc R U P H -1
C56 C 0.6414(10) 0.2303(5) 0.2878(2) 0.142(3) Uani 0.5 1 d G U P H -1
H56 H 0.656435 0.219483 0.306016 0.170 Uiso 0.5 1 calc R U P H -1
C55 C 0.7031(8) 0.2422(8) 0.2685(3) 0.142(3) Uani 0.5 1 d G U P H -1
H55 H 0.760399 0.239425 0.273567 0.171 Uiso 0.5 1 calc R U P H -1
C54 C 0.6811(9) 0.2580(7) 0.2419(3) 0.142(3) Uani 0.5 1 d G U P H -1
H54 H 0.723338 0.266127 0.228715 0.170 Uiso 0.5 1 calc R U P H -1
C53 C 0.5974(11) 0.2620(6) 0.2345(2) 0.142(3) Uani 0.5 1 d G U P H -1
C42A C 0.7731(11) 0.3510(6) -0.0096(3) 0.109(6) Uani 0.5 1 d . . P G 1
H42D H 0.751474 0.323246 -0.005981 0.164 Uiso 0.5 1 calc R U P G 1
H42E H 0.833910 0.349868 -0.011880 0.164 Uiso 0.5 1 calc R U P G 1
H42F H 0.747832 0.362033 -0.027166 0.164 Uiso 0.5 1 calc R U P G 1
C62 C 0.3579(12) 0.4699(4) 0.0340(2) 0.115(5) Uani 0.5 1 d G U P I -1
H62 H 0.366761 0.468115 0.054124 0.138 Uiso 0.5 1 calc R U P I -1
C63 C 0.3433(11) 0.4343(3) 0.0182(3) 0.112(5) Uani 0.5 1 d G U P I -1
H63 H 0.342131 0.408195 0.027466 0.135 Uiso 0.5 1 calc R U P I -1
C64 C 0.3303(8) 0.4368(3) -0.0112(3) 0.104(4) Uani 0.5 1 d G U P I -1
H64 H 0.320308 0.412494 -0.022063 0.125 Uiso 0.5 1 calc R U P I -1
C65 C 0.3320(8) 0.4750(4) -0.0248(2) 0.106(5) Uani 0.5 1 d G U P I -1
H65 H 0.323115 0.476712 -0.044936 0.127 Uiso 0.5 1 calc R U P I -1
C60 C 0.3466(7) 0.5106(3) -0.0090(3) 0.102(4) Uani 0.5 1 d G U P I -1
C61 C 0.3596(8) 0.5080(3) 0.0204(3) 0.105(5) Uani 0.5 1 d G U P I -1
H61 H 0.369568 0.532334 0.031252 0.125 Uiso 0.5 1 calc R U P I -1
C59 C 0.3485(19) 0.5487(6) -0.0209(6) 0.137(8) Uani 0.5 1 d . U P I -1
H59A H 0.386284 0.548655 -0.037439 0.205 Uiso 0.5 1 calc R U P I -1
H59B H 0.368301 0.568721 -0.006698 0.205 Uiso 0.5 1 calc R U P I -1
H59C H 0.292118 0.556375 -0.027207 0.205 Uiso 0.5 1 calc R U P I -1
C45B C 0.9322(7) 0.3298(3) 0.1588(3) 0.061(3) Uani 0.6 1 d D U P A 2
H45A H 0.881774 0.345441 0.153880 0.092 Uiso 0.6 1 calc R U P A 2
H45B H 0.979570 0.348795 0.160664 0.092 Uiso 0.6 1 calc R U P A 2
H45C H 0.923536 0.315327 0.176987 0.092 Uiso 0.6 1 calc R U P A 2
C52 C 0.5526(16) 0.2868(7) 0.2061(4) 0.144(3) Uani 0.5 1 d . U P H -1
H52A H 0.578859 0.277385 0.188299 0.215 Uiso 0.5 1 calc R U P H -1
H52B H 0.560547 0.316574 0.208192 0.215 Uiso 0.5 1 calc R U P H -1
H52C H 0.492720 0.280498 0.205599 0.215 Uiso 0.5 1 calc R U P H -1
C45A C 0.955(2) 0.3338(9) 0.1132(7) 0.078(8) Uani 0.4 1 d D U P A 1
H45D H 0.990213 0.314792 0.102301 0.117 Uiso 0.4 1 calc R U P A 1
H45E H 0.986727 0.358740 0.117873 0.117 Uiso 0.4 1 calc R U P A 1
H45F H 0.905871 0.341299 0.101723 0.117 Uiso 0.4 1 calc R U P A 1
C43A C 0.9267(12) 0.3133(7) 0.1405(5) 0.061(5) Uani 0.4 1 d D U P A 1
H43C H 0.884306 0.332482 0.148854 0.074 Uiso 0.4 1 calc R U P A 1
C44A C 0.9960(12) 0.3121(6) 0.1622(5) 0.100(6) Uani 0.4 1 d D U P A 1
H44D H 0.976074 0.298525 0.179715 0.149 Uiso 0.4 1 calc R U P A 1
H44E H 1.013613 0.340278 0.166719 0.149 Uiso 0.4 1 calc R U P A 1
H44F H 1.043381 0.296638 0.154366 0.149 Uiso 0.4 1 calc R U P A 1
C47 C 0.7702(5) 0.2073(2) 0.17207(17) 0.091(3) Uani 1 1 d D . . J 1
H47A H 0.719262 0.219789 0.164289 0.137 Uiso 1 1 calc R U . J 1
H47B H 0.761403 0.200196 0.192272 0.137 Uiso 1 1 calc R U . J 1
H47C H 0.783718 0.182314 0.161214 0.137 Uiso 1 1 calc R U . J 1
C46 C 0.8430(4) 0.23824(17) 0.16963(14) 0.0743(19) Uani 1 1 d D . . J 1
H46 H 0.827228 0.262179 0.182006 0.089 Uiso 1 1 calc R U . J 1
C48 C 0.9198(6) 0.2194(3) 0.1835(2) 0.121(4) Uani 1 1 d D . . J 1
H48A H 0.937359 0.195112 0.172560 0.182 Uiso 1 1 calc R U . J 1
H48B H 0.906431 0.211192 0.203222 0.182 Uiso 1 1 calc R U . J 1
H48C H 0.965110 0.239712 0.183754 0.182 Uiso 1 1 calc R U . J 1

loop_
_atom_site_aniso_label
_atom_site_aniso_U_11
_atom_site_aniso_U_22
_atom_site_aniso_U_33
_atom_site_aniso_U_23
_atom_site_aniso_U_13
_atom_site_aniso_U_12
Er1 0.03112(9) 0.02452(7) 0.03706(8) -0.00069(7) -0.00097(8) -0.00389(8)
K1 0.0485(7) 0.0318(5) 0.0783(8) 0.0053(5) -0.0123(6) -0.0141(5)
Si6 0.0300(7) 0.0328(5) 0.0336(5) -0.0033(4) 0.0006(4) 0.0016(4)
Si7 0.0482(8) 0.0451(6) 0.0550(7) -0.0201(5) 0.0158(8) -0.0046(7)
Si8 0.0596(8) 0.0388(6) 0.0315(6) 0.0009(5) 0.0084(5) 0.0004(6)
Si10 0.0397(8) 0.0468(7) 0.0973(11) 0.0138(7) -0.0249(9) -0.0036(7)
C13 0.052(3) 0.0233(19) 0.048(3) 0.0075(18) -0.017(2) -0.0098(19)
C16 0.033(2) 0.0289(17) 0.0348(18) 0.0012(14) -0.002(2) -0.003(2)
C15 0.039(3) 0.0303(18) 0.0329(18) -0.0013(15) 0.0006(19) -0.0023(18)
C4 0.035(2) 0.0256(18) 0.040(2) 0.0049(16) -0.0049(18) -0.0071(17)
C14 0.042(3) 0.0314(19) 0.033(2) 0.0019(17) -0.0048(17) -0.0085(18)
C7 0.033(2) 0.034(2) 0.033(2) -0.0085(17) 0.0005(17) -0.0011(18)
C5 0.035(2) 0.0269(19) 0.032(2) -0.0017(16) 0.0012(17) -0.0047(17)
C6 0.033(2) 0.0276(19) 0.031(2) -0.0043(17) -0.0032(17) -0.0026(17)
C9 0.035(2) 0.0287(19) 0.038(2) 0.0002(17) -0.0004(18) -0.0027(17)
C11 0.031(2) 0.029(2) 0.063(3) 0.001(2) 0.004(2) -0.0031(18)
C10 0.036(3) 0.032(2) 0.047(2) -0.0013(18) 0.0047(19) -0.0026(18)
C12 0.035(3) 0.0248(19) 0.060(3) 0.004(2) -0.008(2) -0.0046(18)
C2 0.029(3) 0.0273(18) 0.063(3) -0.0115(19) 0.007(2) -0.0036(17)
C3 0.025(2) 0.0285(18) 0.056(2) 0.0060(17) 0.000(2) -0.0020(18)
C8 0.040(3) 0.039(2) 0.034(2) -0.0098(18) 0.0040(18) -0.004(2)
C1 0.034(3) 0.036(2) 0.044(2) -0.0108(18) 0.0081(18) -0.0035(17)
C51 0.048(4) 0.094(5) 0.190(9) 0.024(6) -0.007(5) 0.027(4)
C50 0.062(4) 0.086(5) 0.173(7) -0.044(5) -0.028(6) 0.026(4)
C49 0.053(4) 0.086(5) 0.121(6) 0.005(4) -0.009(4) 0.030(4)
C26 0.043(3) 0.039(2) 0.041(2) -0.0014(19) 0.000(2) 0.006(2)
C30 0.064(4) 0.071(4) 0.055(3) -0.017(3) -0.009(3) -0.025(3)
C31 0.058(4) 0.048(3) 0.070(3) 0.007(3) -0.005(3) -0.017(3)
C29 0.030(2) 0.042(2) 0.052(3) -0.004(2) -0.004(2) -0.002(2)
C33 0.076(4) 0.051(3) 0.045(3) -0.019(2) 0.010(2) -0.009(3)
C34 0.061(4) 0.097(5) 0.051(3) -0.017(3) 0.015(3) 0.019(3)
C32 0.041(3) 0.043(2) 0.038(2) -0.0012(18) 0.0066(19) 0.0029(18)
C27 0.053(4) 0.050(3) 0.096(4) 0.027(3) -0.014(3) -0.004(3)
C28 0.047(3) 0.051(3) 0.063(3) -0.003(2) -0.008(2) 0.015(2)
C44B 0.049(10) 0.056(10) 0.112(9) -0.010(8) 0.009(7) -0.018(8)
C43B 0.033(7) 0.045(7) 0.100(8) -0.011(5) -0.019(6) 0.007(4)
C23 0.104(6) 0.046(3) 0.069(3) -0.023(3) 0.014(4) 0.002(3)
C24 0.164(9) 0.050(3) 0.113(5) -0.047(3) 0.050(6) -0.018(5)
C25 0.104(6) 0.061(4) 0.075(4) -0.012(3) 0.019(4) -0.034(4)
C22 0.099(6) 0.074(4) 0.065(4) -0.023(3) -0.013(4) 0.004(4)
C20 0.100(5) 0.055(3) 0.046(3) -0.020(2) 0.017(3) -0.009(3)
C21 0.159(9) 0.096(5) 0.052(3) -0.025(3) 0.025(5) -0.007(6)
C17 0.054(4) 0.102(5) 0.099(5) -0.038(4) 0.028(4) -0.002(4)
C19 0.094(6) 0.111(6) 0.160(8) -0.079(6) 0.069(6) -0.045(5)
C18 0.077(6) 0.234(12) 0.136(8) -0.004(8) 0.044(6) 0.021(7)
C38 0.116(6) 0.050(3) 0.036(2) -0.005(2) -0.003(3) -0.008(3)
C40 0.091(5) 0.055(3) 0.077(4) 0.008(3) -0.048(4) -0.014(3)
C39 0.322(17) 0.083(5) 0.041(3) -0.014(3) 0.014(7) -0.054(9)
C37 0.078(5) 0.042(2) 0.047(3) 0.002(2) 0.005(2) 0.001(2)
C36 0.077(4) 0.051(3) 0.048(3) 0.015(2) -0.005(3) 0.003(3)
C35 0.064(4) 0.043(2) 0.034(2) 0.0077(18) 0.002(2) 0.004(2)
C41 0.065(4) 0.066(4) 0.103(5) 0.009(4) 0.031(4) -0.015(3)
C43 0.097(5) 0.075(4) 0.068(4) 0.002(3) 0.043(4) -0.018(4)
C42B 0.052(7) 0.132(12) 0.045(6) 0.039(7) 0.029(5) 0.015(7)
C58 0.158(7) 0.156(6) 0.111(7) 0.045(5) 0.009(6) -0.008(7)
C57 0.158(7) 0.156(6) 0.111(7) 0.046(5) 0.009(6) -0.008(7)
C56 0.158(7) 0.156(6) 0.112(7) 0.046(5) 0.009(6) -0.008(7)
C55 0.158(7) 0.156(6) 0.112(7) 0.045(5) 0.010(6) -0.008(7)
C54 0.158(7) 0.156(6) 0.111(7) 0.045(5) 0.010(6) -0.008(7)
C53 0.158(7) 0.156(6) 0.111(7) 0.045(5) 0.009(6) -0.009(7)
C42A 0.075(11) 0.165(18) 0.087(10) 0.009(11) 0.036(8) 0.022(11)
C62 0.093(9) 0.120(11) 0.133(10) 0.038(9) -0.005(10) -0.005(10)
C63 0.106(10) 0.081(9) 0.151(10) 0.062(8) -0.016(10) 0.007(9)
C64 0.090(9) 0.084(8) 0.139(10) 0.002(8) -0.027(8) 0.019(7)
C65 0.072(9) 0.110(10) 0.135(10) 0.012(8) -0.038(7) 0.006(8)
C60 0.059(7) 0.102(10) 0.145(10) 0.029(8) -0.038(7) 0.001(7)
C61 0.055(8) 0.113(11) 0.145(10) 0.008(10) -0.012(9) 0.010(8)
C59 0.105(14) 0.081(13) 0.22(2) 0.061(13) -0.066(16) -0.005(12)
C45B 0.049(6) 0.051(5) 0.085(7) -0.008(5) -0.019(5) -0.006(5)
C52 0.160(7) 0.158(7) 0.112(7) 0.044(6) 0.008(6) -0.010(8)
C45A 0.041(13) 0.053(14) 0.14(2) 0.004(13) -0.011(14) -0.015(11)
C43A 0.028(9) 0.053(11) 0.103(15) 0.017(10) -0.020(9) -0.005(7)
C44A 0.062(11) 0.090(12) 0.147(16) 0.032(11) -0.055(11) -0.030(9)
C47 0.103(6) 0.073(4) 0.098(5) 0.042(4) -0.039(5) -0.030(4)
C46 0.072(5) 0.047(3) 0.104(4) 0.017(3) -0.042(4) -0.004(3)
C48 0.107(7) 0.090(5) 0.167(9) 0.027(6) -0.084(7) -0.002(5)

loop_
_atom_type_symbol
_atom_type_description
_atom_type_scat_dispersion_real
_atom_type_scat_dispersion_imag
_atom_type_scat_source
C C 0.0033 0.0016 'International Tables Vol C Tables 4.2.6.8 and 6.1.1.4'
H H 0.0000 0.0000 'International Tables Vol C Tables 4.2.6.8 and 6.1.1.4'
Er Er -0.2586 4.9576 'International Tables Vol C Tables 4.2.6.8 and 6.1.1.4'
K K 0.2009 0.2494 'International Tables Vol C Tables 4.2.6.8 and 6.1.1.4'
Si Si 0.0817 0.0704 'International Tables Vol C Tables 4.2.6.8 and 6.1.1.4'

loop_
_exptl_crystal_face_index_h
_exptl_crystal_face_index_k
_exptl_crystal_face_index_l
_exptl_crystal_face_perp_dist
1 2 -8 0.1580
-1 -1 7 0.1540
1 -7 2 0.3350
-1 6 -1 0.3560
-4 -3 -3 0.1020
5 4 5 0.1380
-2 5 7 0.2800
0 -1 1 0.2730
1 -3 -3 0.2630
1 1 -6 0.1390
0 0 1 0.1230

loop_
_geom_angle_atom_site_label_1
_geom_angle_atom_site_label_2
_geom_angle_atom_site_label_3
_geom_angle
_geom_angle_site_symmetry_1
_geom_angle_site_symmetry_3
_geom_angle_publ_flag
C13 Er1 C6 121.36(14) . . ?
C13 Er1 C9 86.30(12) . . ?
C13 Er1 C12 30.04(15) . . ?
C16 Er1 C13 78.86(13) . . ?
C16 Er1 C6 98.73(15) . . ?
C16 Er1 C9 30.12(13) . . ?
C16 Er1 C12 87.23(14) . . ?
C15 Er1 C13 58.80(14) . . ?
C15 Er1 C16 30.86(11) . . ?
C15 Er1 C5 93.90(13) . . ?
C15 Er1 C6 89.86(14) . . ?
C15 Er1 C9 58.33(13) . . ?
C15 Er1 C11 87.81(14) . . ?
C15 Er1 C10 79.44(14) . . ?
C15 Er1 C12 79.82(14) . . ?
C15 Er1 C2 170.56(13) . . ?
C15 Er1 C1 157.42(14) . . ?
C4 Er1 C13 85.58(13) . . ?
C4 Er1 C16 140.58(13) . . ?
C4 Er1 C15 111.31(13) . . ?
C4 Er1 C14 90.22(13) . . ?
C4 Er1 C7 81.18(14) . . ?
C4 Er1 C5 30.98(13) . . ?
C4 Er1 C6 59.59(13) . . ?
C4 Er1 C9 169.33(12) . . ?
C4 Er1 C11 121.75(14) . . ?
C4 Er1 C10 151.90(14) . . ?
C4 Er1 C12 97.09(13) . . ?
C4 Er1 C2 60.18(14) . . ?
C4 Er1 C8 89.81(14) . . ?
C4 Er1 C1 81.90(14) . . ?
C14 Er1 C13 30.85(14) . . ?
C14 Er1 C16 58.86(12) . . ?
C14 Er1 C15 31.14(13) . . ?
C14 Er1 C5 86.56(12) . . ?
C14 Er1 C6 98.78(13) . . ?
C14 Er1 C9 79.27(12) . . ?
C14 Er1 C11 79.42(14) . . ?
C14 Er1 C10 87.34(13) . . ?
C14 Er1 C12 58.57(14) . . ?
C14 Er1 C2 140.17(14) . . ?
C14 Er1 C1 170.95(13) . . ?
C7 Er1 C13 151.37(15) . . ?
C7 Er1 C16 95.58(15) . . ?
C7 Er1 C15 102.95(14) . . ?
C7 Er1 C14 123.59(13) . . ?
C7 Er1 C5 59.01(13) . . ?
C7 Er1 C6 31.07(12) . . ?
C7 Er1 C9 103.00(13) . . ?
C7 Er1 C11 149.49(15) . . ?
C7 Er1 C10 122.91(14) . . ?
C7 Er1 C12 177.11(14) . . ?
C7 Er1 C2 80.45(14) . . ?
C7 Er1 C1 59.76(13) . . ?
C5 Er1 C13 97.94(14) . . ?
C5 Er1 C16 116.06(14) . . ?
C5 Er1 C6 30.89(12) . . ?
C5 Er1 C9 144.53(13) . . ?
C5 Er1 C12 120.28(14) . . ?
C5 Er1 C1 88.93(12) . . ?
C6 Er1 C9 119.82(13) . . ?
C6 Er1 C12 149.11(14) . . ?
C9 Er1 C12 79.11(13) . . ?
C11 Er1 C13 57.58(15) . . ?
C11 Er1 C16 79.04(15) . . ?
C11 Er1 C5 149.77(14) . . ?
C11 Er1 C6 177.64(14) . . ?
C11 Er1 C9 58.45(14) . . ?
C11 Er1 C12 30.56(15) . . ?
C11 Er1 C1 100.89(14) . . ?
C10 Er1 C13 78.08(14) . . ?
C10 Er1 C16 58.09(14) . . ?
C10 Er1 C5 173.30(13) . . ?
C10 Er1 C6 148.35(13) . . ?
C10 Er1 C9 30.75(13) . . ?
C10 Er1 C11 30.49(14) . . ?
C10 Er1 C12 58.17(14) . . ?
C10 Er1 C2 106.29(14) . . ?
C10 Er1 C1 97.49(13) . . ?
C2 Er1 C13 114.41(14) . . ?
C2 Er1 C16 158.41(13) . . ?
C2 Er1 C5 80.22(13) . . ?
C2 Er1 C6 88.78(13) . . ?
C2 Er1 C9 129.91(13) . . ?
C2 Er1 C11 93.58(14) . . ?
C2 Er1 C12 96.69(14) . . ?
C2 Er1 C1 30.95(14) . . ?
C3 Er1 C13 92.18(13) . . ?
C3 Er1 C16 169.83(12) . . ?
C3 Er1 C15 139.32(12) . . ?
C3 Er1 C4 32.22(14) . . ?
C3 Er1 C14 110.98(13) . . ?
C3 Er1 C7 90.01(15) . . ?
C3 Er1 C5 60.02(14) . . ?
C3 Er1 C6 81.73(14) . . ?
C3 Er1 C9 155.37(14) . . ?
C3 Er1 C11 100.32(15) . . ?
C3 Er1 C10 125.09(15) . . ?
C3 Er1 C12 87.32(14) . . ?
C3 Er1 C2 31.28(14) . . ?
C3 Er1 C8 81.30(14) . . ?
C3 Er1 C1 59.99(14) . . ?
C8 Er1 C13 173.22(14) . . ?
C8 Er1 C16 107.79(14) . . ?
C8 Er1 C15 127.74(14) . . ?
C8 Er1 C14 154.45(14) . . ?
C8 Er1 C7 31.52(13) . . ?
C8 Er1 C5 80.45(13) . . ?
C8 Er1 C6 59.74(13) . . ?
C8 Er1 C9 98.84(13) . . ?
C8 Er1 C11 121.59(15) . . ?
C8 Er1 C10 104.12(14) . . ?
C8 Er1 C12 146.59(15) . . ?
C8 Er1 C2 58.87(14) . . ?
C8 Er1 C1 30.96(14) . . ?
C1 Er1 C13 142.90(14) . . ?
C1 Er1 C16 130.17(12) . . ?
C1 Er1 C6 81.13(12) . . ?
C1 Er1 C9 108.72(13) . . ?
C1 Er1 C12 117.79(14) . . ?
C13 K1 C9 76.43(11) . . ?
C13 K1 C11 49.24(13) . . ?
C13 K1 C10 66.29(12) . . ?
C13 K1 C12 26.82(13) . . ?
C16 K1 C13 70.55(11) . . ?
C16 K1 C4 120.64(12) . 3 ?
C16 K1 C9 27.21(11) . . ?
C16 K1 C11 67.05(12) . . ?
C16 K1 C10 49.91(12) . . ?
C16 K1 C12 76.74(11) . . ?
C16 K1 C3 146.65(13) . 3 ?
C15 K1 C13 52.40(13) . . ?
C15 K1 C16 27.79(11) . . ?
C15 K1 C4 124.99(12) . 3 ?
C15 K1 C14 27.56(11) . . ?
C15 K1 C9 51.84(11) . . ?
C15 K1 C11 73.03(11) . . ?
C15 K1 C10 66.65(12) . . ?
C15 K1 C12 69.65(12) . . ?
C15 K1 C3 139.22(13) . 3 ?
C4 K1 C13 152.32(13) 3 . ?
C4 K1 C9 125.95(12) 3 . ?
C4 K1 C11 156.56(13) 3 . ?
C4 K1 C10 141.11(12) 3 . ?
C4 K1 C12 162.60(13) 3 . ?
C4 K1 C3 27.71(12) 3 3 ?
C14 K1 C13 27.61(13) . . ?
C14 K1 C16 52.38(10) . . ?
C14 K1 C4 136.96(13) . 3 ?
C14 K1 C9 69.49(11) . . ?
C14 K1 C11 66.18(12) . . ?
C14 K1 C10 72.54(11) . . ?
C14 K1 C12 51.41(13) . . ?
C14 K1 C3 133.57(12) . 3 ?
C9 K1 C11 49.97(12) . . ?
C9 K1 C10 26.60(11) . . ?
C9 K1 C12 69.56(12) . . ?
C10 K1 C11 25.26(12) . . ?
C12 K1 C11 26.24(13) . . ?
C12 K1 C10 49.54(12) . . ?
C3 K1 C13 131.67(12) 3 . ?
C3 K1 C9 151.87(12) 3 . ?
C3 K1 C11 145.32(13) 3 . ?
C3 K1 C10 152.89(13) 3 . ?
C3 K1 C12 135.20(13) 3 . ?
C6 Si6 C26 111.3(2) . . ?
C6 Si6 C29 107.9(2) . . ?
C6 Si6 C32 111.12(19) . . ?
C26 Si6 C29 105.9(2) . . ?
C26 Si6 C32 112.8(2) . . ?
C29 Si6 C32 107.5(2) . . ?
C23 Si7 C1 104.5(2) . . ?
C23 Si7 C20 113.2(3) . . ?
C23 Si7 C17 108.6(3) . . ?
C20 Si7 C1 111.3(2) . . ?
C20 Si7 C17 104.6(3) . . ?
C17 Si7 C1 114.8(3) . . ?
C9 Si8 C38 107.4(2) . . ?
C9 Si8 C43 107.6(3) . . ?
C38 Si8 C43 112.9(3) . . ?
C35 Si8 C9 110.39(19) . . ?
C35 Si8 C38 108.9(3) . . ?
C35 Si8 C43 109.7(3) . . ?
C12 Si10 C49 111.7(3) . . ?
C12 Si10 C43A 97.3(5) . . ?
C12 Si10 C46 111.3(3) . . ?
C49 Si10 C43A 119.0(7) . . ?
C49 Si10 C46 113.0(3) . . ?
C43B Si10 C12 111.5(4) . . ?
C43B Si10 C49 100.9(5) . . ?
C46 Si10 C43A 103.3(6) . . ?
Er1 C13 K1 100.10(14) . . ?
Er1 C13 H13 137.0 . . ?
K1 C13 H13 122.5 . . ?
C14 C13 Er1 71.0(2) . . ?
C14 C13 K1 75.1(2) . . ?
C14 C13 H13 111.6 . . ?
C14 C13 C12 136.8(4) . . ?
C12 C13 Er1 77.8(3) . . ?
C12 C13 K1 82.0(3) . . ?
C12 C13 H13 111.6 . . ?
Er1 C16 K1 100.46(15) . . ?
Er1 C16 H16 135.1 . . ?
K1 C16 H16 124.1 . . ?
C15 C16 Er1 71.4(2) . . ?
C15 C16 K1 75.2(3) . . ?
C15 C16 H16 112.4 . . ?
C15 C16 C9 135.3(4) . . ?
C9 C16 Er1 77.3(2) . . ?
C9 C16 K1 80.2(3) . . ?
C9 C16 H16 112.4 . . ?
Er1 C15 K1 103.07(16) . . ?
Er1 C15 H15 130.0 . . ?
K1 C15 H15 126.9 . . ?
C16 C15 Er1 77.7(2) . . ?
C16 C15 K1 77.0(3) . . ?
C16 C15 H15 112.3 . . ?
C14 C15 Er1 74.0(2) . . ?
C14 C15 K1 76.7(3) . . ?
C14 C15 C16 135.4(4) . . ?
C14 C15 H15 112.3 . . ?
Er1 C4 K1 142.51(17) . 15_445 ?
Er1 C4 H4 129.8 . . ?
K1 C4 H4 82.7 15_445 . ?
C5 C4 Er1 78.3(2) . . ?
C5 C4 K1 109.2(3) . 15_445 ?
C5 C4 H4 112.1 . . ?
C5 C4 C3 135.8(4) . . ?
C3 C4 Er1 73.8(2) . . ?
C3 C4 K1 76.5(2) . 15_445 ?
C3 C4 H4 112.1 . . ?
Er1 C14 K1 103.04(14) . . ?
Er1 C14 H14 128.4 . . ?
K1 C14 H14 128.5 . . ?
C13 C14 Er1 78.2(2) . . ?
C13 C14 K1 77.3(3) . . ?
C13 C14 H14 112.0 . . ?
C15 C14 Er1 74.9(2) . . ?
C15 C14 K1 75.8(3) . . ?
C15 C14 C13 136.0(4) . . ?
C15 C14 H14 112.0 . . ?
Er1 C7 H7 129.6 . . ?
C6 C7 Er1 79.4(2) . . ?
C6 C7 H7 111.0 . . ?
C8 C7 Er1 74.1(3) . . ?
C8 C7 H7 111.0 . . ?
C8 C7 C6 137.9(4) . . ?
Er1 C5 H5 138.8 . . ?
C4 C5 Er1 70.7(2) . . ?
C4 C5 H5 111.9 . . ?
C4 C5 C6 136.2(4) . . ?
C6 C5 Er1 76.7(2) . . ?
C6 C5 H5 111.9 . . ?
Si6 C6 Er1 147.7(2) . . ?
C7 C6 Er1 69.6(2) . . ?
C7 C6 Si6 113.6(3) . . ?
C7 C6 C5 129.5(4) . . ?
C5 C6 Er1 72.4(2) . . ?
C5 C6 Si6 116.3(3) . . ?
Er1 C9 K1 96.80(12) . . ?
Si8 C9 Er1 139.6(2) . . ?
Si8 C9 K1 123.57(18) . . ?
C16 C9 Er1 72.6(2) . . ?
C16 C9 K1 72.6(3) . . ?
C16 C9 Si8 117.9(3) . . ?
C16 C9 C10 130.3(4) . . ?
C10 C9 Er1 69.8(2) . . ?
C10 C9 K1 80.7(3) . . ?
C10 C9 Si8 111.8(3) . . ?
Er1 C11 K1 96.07(14) . . ?
Er1 C11 H11 128.8 . . ?
K1 C11 H11 135.1 . . ?
C10 C11 Er1 74.2(3) . . ?
C10 C11 K1 76.3(3) . . ?
C10 C11 H11 111.2 . . ?
C10 C11 C12 137.5(4) . . ?
C12 C11 Er1 79.5(3) . . ?
C12 C11 K1 74.0(2) . . ?
C12 C11 H11 111.2 . . ?
Er1 C10 K1 96.97(14) . . ?
Er1 C10 H10 128.2 . . ?
K1 C10 H10 134.8 . . ?
C9 C10 Er1 79.4(3) . . ?
C9 C10 K1 72.7(2) . . ?
C9 C10 H10 110.7 . . ?
C11 C10 Er1 75.3(3) . . ?
C11 C10 K1 78.4(3) . . ?
C11 C10 C9 138.6(4) . . ?
C11 C10 H10 110.7 . . ?
Er1 C12 K1 95.28(13) . . ?
Si10 C12 Er1 147.1(2) . . ?
Si10 C12 K1 117.59(19) . . ?
C13 C12 Er1 72.2(3) . . ?
C13 C12 K1 71.2(2) . . ?
C13 C12 Si10 115.7(4) . . ?
C13 C12 C11 129.1(4) . . ?
C11 C12 Er1 70.0(2) . . ?
C11 C12 K1 79.8(2) . . ?
C11 C12 Si10 114.6(4) . . ?
Er1 C2 H2 139.0 . . ?
C3 C2 Er1 71.2(2) . . ?
C3 C2 H2 111.8 . . ?
C3 C2 C1 136.5(4) . . ?
C1 C2 Er1 76.3(2) . . ?
C1 C2 H2 111.8 . . ?
Er1 C3 K1 142.1(2) . 15_445 ?
Er1 C3 H3 129.9 . . ?
K1 C3 H3 83.1 15_445 . ?
C4 C3 Er1 74.0(2) . . ?
C4 C3 K1 75.8(2) . 15_445 ?
C4 C3 H3 112.6 . . ?
C2 C3 Er1 77.6(2) . . ?
C2 C3 K1 109.8(3) . 15_445 ?
C2 C3 C4 134.9(4) . . ?
C2 C3 H3 112.6 . . ?
Er1 C8 H8 130.9 . . ?
C7 C8 Er1 74.4(2) . . ?
C7 C8 H8 111.0 . . ?
C7 C8 C1 138.1(4) . . ?
C1 C8 Er1 78.5(3) . . ?
C1 C8 H8 111.0 . . ?
Si7 C1 Er1 148.2(2) . . ?
C2 C1 Er1 72.7(2) . . ?
C2 C1 Si7 114.0(3) . . ?
C8 C1 Er1 70.5(2) . . ?
C8 C1 Si7 115.1(3) . . ?
C8 C1 C2 130.1(4) . . ?
H51A C51 H51B 109.5 . . ?
H51A C51 H51C 109.5 . . ?
H51B C51 H51C 109.5 . . ?
C49 C51 H51A 109.5 . . ?
C49 C51 H51B 109.5 . . ?
C49 C51 H51C 109.5 . . ?
H50A C50 H50B 109.5 . . ?
H50A C50 H50C 109.5 . . ?
H50B C50 H50C 109.5 . . ?
C49 C50 H50A 109.5 . . ?
C49 C50 H50B 109.5 . . ?
C49 C50 H50C 109.5 . . ?
Si10 C49 H49 106.8 . . ?
C51 C49 Si10 114.2(6) . . ?
C51 C49 H49 106.8 . . ?
C50 C49 Si10 113.2(6) . . ?
C50 C49 C51 108.6(6) . . ?
C50 C49 H49 106.8 . . ?
Si6 C26 H26 106.0 . . ?
C27 C26 Si6 113.9(4) . . ?
C27 C26 H26 106.0 . . ?
C27 C26 C28 110.3(4) . . ?
C28 C26 Si6 113.8(3) . . ?
C28 C26 H26 106.0 . . ?
H30A C30 H30B 109.5 . . ?
H30A C30 H30C 109.5 . . ?
H30B C30 H30C 109.5 . . ?
C29 C30 H30A 109.5 . . ?
C29 C30 H30B 109.5 . . ?
C29 C30 H30C 109.5 . . ?
H31A C31 H31B 109.5 . . ?
H31A C31 H31C 109.5 . . ?
H31B C31 H31C 109.5 . . ?
C29 C31 H31A 109.5 . . ?
C29 C31 H31B 109.5 . . ?
C29 C31 H31C 109.5 . . ?
Si6 C29 H29 107.1 . . ?
C30 C29 Si6 112.3(4) . . ?
C30 C29 C31 110.1(4) . . ?
C30 C29 H29 107.1 . . ?
C31 C29 Si6 112.7(3) . . ?
C31 C29 H29 107.1 . . ?
H33A C33 H33B 109.5 . . ?
H33A C33 H33C 109.5 . . ?
H33B C33 H33C 109.5 . . ?
C32 C33 H33A 109.5 . . ?
C32 C33 H33B 109.5 . . ?
C32 C33 H33C 109.5 . . ?
H34A C34 H34B 109.5 . . ?
H34A C34 H34C 109.5 . . ?
H34B C34 H34C 109.5 . . ?
C32 C34 H34A 109.5 . . ?
C32 C34 H34B 109.5 . . ?
C32 C34 H34C 109.5 . . ?
Si6 C32 H32 105.1 . . ?
C33 C32 Si6 115.6(3) . . ?
C33 C32 C34 110.6(4) . . ?
C33 C32 H32 105.1 . . ?
C34 C32 Si6 114.2(4) . . ?
C34 C32 H32 105.1 . . ?
C26 C27 H27A 109.5 . . ?
C26 C27 H27B 109.5 . . ?
C26 C27 H27C 109.5 . . ?
H27A C27 H27B 109.5 . . ?
H27A C27 H27C 109.5 . . ?
H27B C27 H27C 109.5 . . ?
C26 C28 H28A 109.5 . . ?
C26 C28 H28B 109.5 . . ?
C26 C28 H28C 109.5 . . ?
H28A C28 H28B 109.5 . . ?
H28A C28 H28C 109.5 . . ?
H28B C28 H28C 109.5 . . ?
H44A C44B H44B 109.5 . . ?
H44A C44B H44C 109.5 . . ?
H44B C44B H44C 109.5 . . ?
C43B C44B H44A 109.5 . . ?
C43B C44B H44B 109.5 . . ?
C43B C44B H44C 109.5 . . ?
Si10 C43B H43B 108.0 . . ?
C44B C43B Si10 113.6(12) . . ?
C44B C43B H43B 108.0 . . ?
C45B C43B Si10 110.2(9) . . ?
C45B C43B C44B 108.8(11) . . ?
C45B C43B H43B 108.0 . . ?
Si7 C23 H23 105.8 . . ?
C24 C23 Si7 113.5(4) . . ?
C24 C23 H23 105.8 . . ?
C25 C23 Si7 115.5(4) . . ?
C25 C23 H23 105.8 . . ?
C25 C23 C24 109.6(6) . . ?
C23 C24 H24A 109.5 . . ?
C23 C24 H24B 109.5 . . ?
C23 C24 H24C 109.5 . . ?
H24A C24 H24B 109.5 . . ?
H24A C24 H24C 109.5 . . ?
H24B C24 H24C 109.5 . . ?
C23 C25 H25A 109.5 . . ?
C23 C25 H25B 109.5 . . ?
C23 C25 H25C 109.5 . . ?
H25A C25 H25B 109.5 . . ?
H25A C25 H25C 109.5 . . ?
H25B C25 H25C 109.5 . . ?
H22A C22 H22B 109.5 . . ?
H22A C22 H22C 109.5 . . ?
H22B C22 H22C 109.5 . . ?
C20 C22 H22A 109.5 . . ?
C20 C22 H22B 109.5 . . ?
C20 C22 H22C 109.5 . . ?
Si7 C20 H20 106.0 . . ?
C22 C20 Si7 114.8(4) . . ?
C22 C20 H20 106.0 . . ?
C22 C20 C21 109.0(6) . . ?
C21 C20 Si7 114.3(5) . . ?
C21 C20 H20 106.0 . . ?
C20 C21 H21A 109.5 . . ?
C20 C21 H21B 109.5 . . ?
C20 C21 H21C 109.5 . . ?
H21A C21 H21B 109.5 . . ?
H21A C21 H21C 109.5 . . ?
H21B C21 H21C 109.5 . . ?
Si7 C17 H17 107.1 . . ?
C19 C17 Si7 116.8(5) . . ?
C19 C17 H17 107.1 . . ?
C18 C17 Si7 117.0(6) . . ?
C18 C17 H17 107.1 . . ?
C18 C17 C19 101.0(8) . . ?
C17 C19 H19A 109.5 . . ?
C17 C19 H19B 109.5 . . ?
C17 C19 H19C 109.5 . . ?
H19A C19 H19B 109.5 . . ?
H19A C19 H19C 109.5 . . ?
H19B C19 H19C 109.5 . . ?
C17 C18 H18A 109.5 . . ?
C17 C18 H18B 109.5 . . ?
C17 C18 H18C 109.5 . . ?
H18A C18 H18B 109.5 . . ?
H18A C18 H18C 109.5 . . ?
H18B C18 H18C 109.5 . . ?
Si8 C38 H38 105.5 . . ?
C40 C38 Si8 110.2(4) . . ?
C40 C38 H38 105.5 . . ?
C40 C38 C39 109.8(7) . . ?
C39 C38 Si8 119.3(5) . . ?
C39 C38 H38 105.5 . . ?
C38 C40 H40A 109.5 . . ?
C38 C40 H40B 109.5 . . ?
C38 C40 H40C 109.5 . . ?
H40A C40 H40B 109.5 . . ?
H40A C40 H40C 109.5 . . ?
H40B C40 H40C 109.5 . . ?
C38 C39 H39A 109.5 . . ?
C38 C39 H39B 109.5 . . ?
C38 C39 H39C 109.5 . . ?
H39A C39 H39B 109.5 . . ?
H39A C39 H39C 109.5 . . ?
H39B C39 H39C 109.5 . . ?
H37A C37 H37B 109.5 . . ?
H37A C37 H37C 109.5 . . ?
H37B C37 H37C 109.5 . . ?
C35 C37 H37A 109.5 . . ?
C35 C37 H37B 109.5 . . ?
C35 C37 H37C 109.5 . . ?
H36A C36 H36B 109.5 . . ?
H36A C36 H36C 109.5 . . ?
H36B C36 H36C 109.5 . . ?
C35 C36 H36A 109.5 . . ?
C35 C36 H36B 109.5 . . ?
C35 C36 H36C 109.5 . . ?
Si8 C35 H35 106.7 . . ?
C37 C35 Si8 114.3(4) . . ?
C37 C35 C36 109.2(4) . . ?
C37 C35 H35 106.7 . . ?
C36 C35 Si8 112.7(3) . . ?
C36 C35 H35 106.7 . . ?
H41A C41 H41B 109.5 . . ?
H41A C41 H41C 109.5 . . ?
H41B C41 H41C 109.5 . . ?
C43 C41 H41A 109.5 . . ?
C43 C41 H41B 109.5 . . ?
C43 C41 H41C 109.5 . . ?
Si8 C43 H43A 104.9 . . ?
Si8 C43 H43 99.2 . . ?
C41 C43 Si8 114.2(4) . . ?
C41 C43 H43A 104.9 . . ?
C41 C43 H43 99.2 . . ?
C42B C43 Si8 122.2(7) . . ?
C42B C43 C41 104.1(8) . . ?
C42B C43 H43A 104.9 . . ?
C42A C43 Si8 112.6(9) . . ?
C42A C43 C41 125.6(10) . . ?
C42A C43 H43 99.2 . . ?
C43 C42B H42A 109.5 . . ?
C43 C42B H42B 109.5 . . ?
C43 C42B H42C 109.5 . . ?
H42A C42B H42B 109.5 . . ?
H42A C42B H42C 109.5 . . ?
H42B C42B H42C 109.5 . . ?
C57 C58 H58 120.0 . . ?
C57 C58 C53 120.0 . . ?
C53 C58 H58 120.0 . . ?
C58 C57 H57 120.0 . . ?
C58 C57 C56 120.0 . . ?
C56 C57 H57 120.0 . . ?
C57 C56 H56 120.0 . . ?
C57 C56 C55 120.0 . . ?
C55 C56 H56 120.0 . . ?
C56 C55 H55 120.0 . . ?
C54 C55 C56 120.0 . . ?
C54 C55 H55 120.0 . . ?
C55 C54 H54 120.0 . . ?
C53 C54 C55 120.0 . . ?
C53 C54 H54 120.0 . . ?
C58 C53 C52 109.5(13) . . ?
C54 C53 C58 120.0 . . ?
C54 C53 C52 129.9(13) . . ?
C43 C42A H42D 109.5 . . ?
C43 C42A H42E 109.5 . . ?
C43 C42A H42F 109.5 . . ?
H42D C42A H42E 109.5 . . ?
H42D C42A H42F 109.5 . . ?
H42E C42A H42F 109.5 . . ?
C63 C62 H62 120.0 . . ?
C63 C62 C61 120.0 . . ?
C61 C62 H62 120.0 . . ?
C62 C63 H63 120.0 . . ?
C64 C63 C62 120.0 . . ?
C64 C63 H63 120.0 . . ?
C63 C64 H64 120.0 . . ?
C63 C64 C65 120.0 . . ?
C65 C64 H64 120.0 . . ?
C64 C65 H65 120.0 . . ?
C60 C65 C64 120.0 . . ?
C60 C65 H65 120.0 . . ?
C65 C60 C61 120.0 . . ?
C59 C60 C65 122.9(13) . . ?
C59 C60 C61 117.1(13) . . ?
C62 C61 H61 120.0 . . ?
C60 C61 C62 120.0 . . ?
C60 C61 H61 120.0 . . ?
C60 C59 H59A 109.5 . . ?
C60 C59 H59B 109.5 . . ?
C60 C59 H59C 109.5 . . ?
H59A C59 H59B 109.5 . . ?
H59A C59 H59C 109.5 . . ?
H59B C59 H59C 109.5 . . ?
C43B C45B H45A 109.5 . . ?
C43B C45B H45B 109.5 . . ?
C43B C45B H45C 109.5 . . ?
H45A C45B H45B 109.5 . . ?
H45A C45B H45C 109.5 . . ?
H45B C45B H45C 109.5 . . ?
C53 C52 H52A 109.5 . . ?
C53 C52 H52B 109.5 . . ?
C53 C52 H52C 109.5 . . ?
H52A C52 H52B 109.5 . . ?
H52A C52 H52C 109.5 . . ?
H52B C52 H52C 109.5 . . ?
H45D C45A H45E 109.5 . . ?
H45D C45A H45F 109.5 . . ?
H45E C45A H45F 109.5 . . ?
C43A C45A H45D 109.5 . . ?
C43A C45A H45E 109.5 . . ?
C43A C45A H45F 109.5 . . ?
Si10 C43A H43C 104.8 . . ?
C45A C43A Si10 111.2(18) . . ?
C45A C43A H43C 104.8 . . ?
C44A C43A Si10 118.7(13) . . ?
C44A C43A C45A 111(2) . . ?
C44A C43A H43C 104.8 . . ?
C43A C44A H44D 109.5 . . ?
C43A C44A H44E 109.5 . . ?
C43A C44A H44F 109.5 . . ?
H44D C44A H44E 109.5 . . ?
H44D C44A H44F 109.5 . . ?
H44E C44A H44F 109.5 . . ?
H47A C47 H47B 109.5 . . ?
H47A C47 H47C 109.5 . . ?
H47B C47 H47C 109.5 . . ?
C46 C47 H47A 109.5 . . ?
C46 C47 H47B 109.5 . . ?
C46 C47 H47C 109.5 . . ?
Si10 C46 H46 105.7 . . ?
C47 C46 Si10 116.1(4) . . ?
C47 C46 H46 105.7 . . ?
C48 C46 Si10 114.1(6) . . ?
C48 C46 C47 108.6(5) . . ?
C48 C46 H46 105.7 . . ?
C46 C48 H48A 109.5 . . ?
C46 C48 H48B 109.5 . . ?
C46 C48 H48C 109.5 . . ?
H48A C48 H48B 109.5 . . ?
H48A C48 H48C 109.5 . . ?
H48B C48 H48C 109.5 . . ?

loop_
_geom_bond_atom_site_label_1
_geom_bond_atom_site_label_2
_geom_bond_distance
_geom_bond_site_symmetry_2
_geom_bond_publ_flag
Er1 C13 2.700(4) . ?
Er1 C16 2.700(4) . ?
Er1 C15 2.618(4) . ?
Er1 C4 2.564(4) . ?
Er1 C14 2.607(4) . ?
Er1 C7 2.590(4) . ?
Er1 C5 2.661(4) . ?
Er1 C6 2.717(4) . ?
Er1 C9 2.759(4) . ?
Er1 C11 2.647(5) . ?
Er1 C10 2.635(4) . ?
Er1 C12 2.771(5) . ?
Er1 C2 2.644(4) . ?
Er1 C3 2.562(4) . ?
Er1 C8 2.587(4) . ?
Er1 C1 2.690(4) . ?
K1 C13 2.977(4) . ?
K1 C16 2.962(5) . ?
K1 C15 2.938(5) . ?
K1 C4 2.965(4) 3 ?
K1 C14 2.949(4) . ?
K1 C9 3.059(4) . ?
K1 C11 3.189(5) . ?
K1 C10 3.163(4) . ?
K1 C12 3.115(4) . ?
K1 C3 2.974(4) 3 ?
Si6 C6 1.894(5) . ?
Si6 C26 1.903(5) . ?
Si6 C29 1.905(5) . ?
Si6 C32 1.908(4) . ?
Si7 C1 1.900(4) . ?
Si7 C23 1.884(6) . ?
Si7 C20 1.887(7) . ?
Si7 C17 1.890(7) . ?
Si8 C9 1.895(4) . ?
Si8 C38 1.903(6) . ?
Si8 C35 1.886(5) . ?
Si8 C43 1.914(7) . ?
Si10 C12 1.897(5) . ?
Si10 C49 1.899(8) . ?
Si10 C43B 1.866(13) . ?
Si10 C43A 2.02(2) . ?
Si10 C46 1.918(7) . ?
C13 H13 0.9500 . ?
C13 C14 1.414(7) . ?
C13 C12 1.419(7) . ?
C16 H16 0.9500 . ?
C16 C15 1.417(5) . ?
C16 C9 1.420(6) . ?
C15 H15 0.9500 . ?
C15 C14 1.403(6) . ?
C4 H4 0.9500 . ?
C4 C5 1.399(6) . ?
C4 C3 1.422(6) . ?
C14 H14 0.9500 . ?
C7 H7 0.9500 . ?
C7 C6 1.427(6) . ?
C7 C8 1.406(6) . ?
C5 H5 0.9500 . ?
C5 C6 1.433(6) . ?
C9 C10 1.435(6) . ?
C11 H11 0.9500 . ?
C11 C10 1.389(7) . ?
C11 C12 1.433(7) . ?
C10 H10 0.9500 . ?
C2 H2 0.9500 . ?
C2 C3 1.406(6) . ?
C2 C1 1.424(7) . ?
C3 H3 0.9500 . ?
C8 H8 0.9500 . ?
C8 C1 1.412(6) . ?
C51 H51A 0.9800 . ?
C51 H51B 0.9800 . ?
C51 H51C 0.9800 . ?
C51 C49 1.553(10) . ?
C50 H50A 0.9800 . ?
C50 H50B 0.9800 . ?
C50 H50C 0.9800 . ?
C50 C49 1.534(11) . ?
C49 H49 1.0000 . ?
C26 H26 1.0000 . ?
C26 C27 1.518(7) . ?
C26 C28 1.525(7) . ?
C30 H30A 0.9800 . ?
C30 H30B 0.9800 . ?
C30 H30C 0.9800 . ?
C30 C29 1.516(7) . ?
C31 H31A 0.9800 . ?
C31 H31B 0.9800 . ?
C31 H31C 0.9800 . ?
C31 C29 1.536(7) . ?
C29 H29 1.0000 . ?
C33 H33A 0.9800 . ?
C33 H33B 0.9800 . ?
C33 H33C 0.9800 . ?
C33 C32 1.498(7) . ?
C34 H34A 0.9800 . ?
C34 H34B 0.9800 . ?
C34 H34C 0.9800 . ?
C34 C32 1.535(7) . ?
C32 H32 1.0000 . ?
C27 H27A 0.9800 . ?
C27 H27B 0.9800 . ?
C27 H27C 0.9800 . ?
C28 H28A 0.9800 . ?
C28 H28B 0.9800 . ?
C28 H28C 0.9800 . ?
C44B H44A 0.9800 . ?
C44B H44B 0.9800 . ?
C44B H44C 0.9800 . ?
C44B C43B 1.542(15) . ?
C43B H43B 1.0000 . ?
C43B C45B 1.527(13) . ?
C23 H23 1.0000 . ?
C23 C24 1.578(7) . ?
C23 C25 1.523(10) . ?
C24 H24A 0.9800 . ?
C24 H24B 0.9800 . ?
C24 H24C 0.9800 . ?
C25 H25A 0.9800 . ?
C25 H25B 0.9800 . ?
C25 H25C 0.9800 . ?
C22 H22A 0.9800 . ?
C22 H22B 0.9800 . ?
C22 H22C 0.9800 . ?
C22 C20 1.520(10) . ?
C20 H20 1.0000 . ?
C20 C21 1.537(8) . ?
C21 H21A 0.9800 . ?
C21 H21B 0.9800 . ?
C21 H21C 0.9800 . ?
C17 H17 1.0000 . ?
C17 C19 1.478(9) . ?
C17 C18 1.429(11) . ?
C19 H19A 0.9800 . ?
C19 H19B 0.9800 . ?
C19 H19C 0.9800 . ?
C18 H18A 0.9800 . ?
C18 H18B 0.9800 . ?
C18 H18C 0.9800 . ?
C38 H38 1.0000 . ?
C38 C40 1.525(10) . ?
C38 C39 1.531(7) . ?
C40 H40A 0.9800 . ?
C40 H40B 0.9800 . ?
C40 H40C 0.9800 . ?
C39 H39A 0.9800 . ?
C39 H39B 0.9800 . ?
C39 H39C 0.9800 . ?
C37 H37A 0.9800 . ?
C37 H37B 0.9800 . ?
C37 H37C 0.9800 . ?
C37 C35 1.515(7) . ?
C36 H36A 0.9800 . ?
C36 H36B 0.9800 . ?
C36 H36C 0.9800 . ?
C36 C35 1.565(6) . ?
C35 H35 1.0000 . ?
C41 H41A 0.9800 . ?
C41 H41B 0.9800 . ?
C41 H41C 0.9800 . ?
C41 C43 1.528(10) . ?
C43 H43A 1.0000 . ?
C43 H43 1.0000 . ?
C43 C42B 1.468(12) . ?
C43 C42A 1.414(17) . ?
C42B H42A 0.9800 . ?
C42B H42B 0.9800 . ?
C42B H42C 0.9800 . ?
C58 H58 0.9500 . ?
C58 C57 1.3900 . ?
C58 C53 1.3900 . ?
C57 H57 0.9500 . ?
C57 C56 1.3900 . ?
C56 H56 0.9500 . ?
C56 C55 1.3900 . ?
C55 H55 0.9500 . ?
C55 C54 1.3900 . ?
C54 H54 0.9500 . ?
C54 C53 1.3900 . ?
C53 C52 1.70(2) . ?
C42A H42D 0.9800 . ?
C42A H42E 0.9800 . ?
C42A H42F 0.9800 . ?
C62 H62 0.9500 . ?
C62 C63 1.3900 . ?
C62 C61 1.3900 . ?
C63 H63 0.9500 . ?
C63 C64 1.3900 . ?
C64 H64 0.9500 . ?
C64 C65 1.3900 . ?
C65 H65 0.9500 . ?
C65 C60 1.3900 . ?
C60 C61 1.3900 . ?
C60 C59 1.357(18) . ?
C61 H61 0.9500 . ?
C59 H59A 0.9800 . ?
C59 H59B 0.9800 . ?
C59 H59C 0.9800 . ?
C45B H45A 0.9800 . ?
C45B H45B 0.9800 . ?
C45B H45C 0.9800 . ?
C52 H52A 0.9800 . ?
C52 H52B 0.9800 . ?
C52 H52C 0.9800 . ?
C45A H45D 0.9800 . ?
C45A H45E 0.9800 . ?
C45A H45F 0.9800 . ?
C45A C43A 1.51(2) . ?
C43A H43C 1.0000 . ?
C43A C44A 1.50(2) . ?
C44A H44D 0.9800 . ?
C44A H44E 0.9800 . ?
C44A H44F 0.9800 . ?
C47 H47A 0.9800 . ?
C47 H47B 0.9800 . ?
C47 H47C 0.9800 . ?
C47 C46 1.541(7) . ?
C46 H46 1.0000 . ?
C46 C48 1.517(7) . ?
C48 H48A 0.9800 . ?
C48 H48B 0.9800 . ?
C48 H48C 0.9800 . ?

loop_
_geom_torsion_atom_site_label_1
_geom_torsion_atom_site_label_2
_geom_torsion_atom_site_label_3
_geom_torsion_atom_site_label_4
_geom_torsion
_geom_torsion_site_symmetry_1
_geom_torsion_site_symmetry_2
_geom_torsion_site_symmetry_3
_geom_torsion_site_symmetry_4
_geom_torsion_publ_flag
Er1 C13 C14 K1 -106.47(11) . . . . ?
Er1 C13 C14 C15 -53.1(5) . . . . ?
Er1 C13 C12 K1 102.21(11) . . . . ?
Er1 C13 C12 Si10 -145.5(3) . . . . ?
Er1 C13 C12 C11 43.5(4) . . . . ?
Er1 C16 C15 K1 106.70(12) . . . . ?
Er1 C16 C15 C14 51.5(5) . . . . ?
Er1 C16 C9 K1 -103.18(10) . . . . ?
Er1 C16 C9 Si8 137.5(3) . . . . ?
Er1 C16 C9 C10 -42.3(4) . . . . ?
Er1 C15 C14 K1 108.04(11) . . . . ?
Er1 C15 C14 C13 54.2(5) . . . . ?
Er1 C4 C5 C6 44.1(5) . . . . ?
Er1 C4 C3 K1 -156.84(14) . . . 15_445 ?
Er1 C4 C3 C2 -52.9(5) . . . . ?
Er1 C7 C6 Si6 145.2(2) . . . . ?
Er1 C7 C6 C5 -43.5(4) . . . . ?
Er1 C7 C8 C1 51.6(6) . . . . ?
Er1 C5 C6 Si6 -146.3(3) . . . . ?
Er1 C5 C6 C7 42.5(4) . . . . ?
Er1 C9 C10 K1 -100.82(11) . . . . ?
Er1 C9 C10 C11 -53.0(5) . . . . ?
Er1 C11 C10 K1 100.48(11) . . . . ?
Er1 C11 C10 C9 54.2(6) . . . . ?
Er1 C11 C12 K1 -99.51(11) . . . . ?
Er1 C11 C12 Si10 144.7(3) . . . . ?
Er1 C11 C12 C13 -44.2(4) . . . . ?
Er1 C2 C3 K1 141.2(2) . . . 15_445 ?
Er1 C2 C3 C4 51.8(5) . . . . ?
Er1 C2 C1 Si7 146.7(3) . . . . ?
Er1 C2 C1 C8 -44.0(5) . . . . ?
Er1 C8 C1 Si7 -146.1(3) . . . . ?
Er1 C8 C1 C2 44.8(5) . . . . ?
K1 C13 C14 Er1 106.47(11) . . . . ?
K1 C13 C14 C15 53.4(5) . . . . ?
K1 C13 C12 Er1 -102.21(11) . . . . ?
K1 C13 C12 Si10 112.3(3) . . . . ?
K1 C13 C12 C11 -58.7(4) . . . . ?
K1 C16 C15 Er1 -106.70(12) . . . . ?
K1 C16 C15 C14 -55.2(5) . . . . ?
K1 C16 C9 Er1 103.18(10) . . . . ?
K1 C16 C9 Si8 -119.3(3) . . . . ?
K1 C16 C9 C10 60.9(4) . . . . ?
K1 C15 C14 Er1 -108.04(11) . . . . ?
K1 C15 C14 C13 -53.9(5) . . . . ?
K1 C4 C5 Er1 -141.8(2) 15_445 . . . ?
K1 C4 C5 C6 -97.7(5) 15_445 . . . ?
K1 C4 C3 Er1 156.84(14) 15_445 . . . ?
K1 C4 C3 C2 103.9(5) 15_445 . . . ?
K1 C9 C10 Er1 100.82(11) . . . . ?
K1 C9 C10 C11 47.9(6) . . . . ?
K1 C11 C10 Er1 -100.48(11) . . . . ?
K1 C11 C10 C9 -46.3(5) . . . . ?
K1 C11 C12 Er1 99.51(11) . . . . ?
K1 C11 C12 Si10 -115.8(3) . . . . ?
K1 C11 C12 C13 55.3(4) . . . . ?
Si8 C9 C10 Er1 -136.6(2) . . . . ?
Si8 C9 C10 K1 122.6(2) . . . . ?
Si8 C9 C10 C11 170.4(5) . . . . ?
C16 C15 C14 Er1 -52.7(5) . . . . ?
C16 C15 C14 K1 55.3(5) . . . . ?
C16 C15 C14 C13 1.4(9) . . . . ?
C16 C9 C10 Er1 43.2(5) . . . . ?
C16 C9 C10 K1 -57.6(4) . . . . ?
C16 C9 C10 C11 -9.8(9) . . . . ?
C15 C16 C9 Er1 46.1(5) . . . . ?
C15 C16 C9 K1 -57.0(5) . . . . ?
C15 C16 C9 Si8 -176.4(4) . . . . ?
C15 C16 C9 C10 3.8(8) . . . . ?
C4 C5 C6 Er1 -42.4(5) . . . . ?
C4 C5 C6 Si6 171.2(4) . . . . ?
C4 C5 C6 C7 0.1(8) . . . . ?
C14 C13 C12 Er1 -44.1(5) . . . . ?
C14 C13 C12 K1 58.1(5) . . . . ?
C14 C13 C12 Si10 170.4(4) . . . . ?
C14 C13 C12 C11 -0.6(8) . . . . ?
C7 C8 C1 Er1 -50.4(5) . . . . ?
C7 C8 C1 Si7 163.5(5) . . . . ?
C7 C8 C1 C2 -5.6(9) . . . . ?
C5 C4 C3 Er1 53.1(5) . . . . ?
C5 C4 C3 K1 -103.8(5) . . . 15_445 ?
C5 C4 C3 C2 0.1(8) . . . . ?
C6 C7 C8 Er1 -53.0(5) . . . . ?
C6 C7 C8 C1 -1.4(10) . . . . ?
C9 Si8 C35 C37 63.1(4) . . . . ?
C9 Si8 C35 C36 -171.4(4) . . . . ?
C9 C16 C15 Er1 -47.9(5) . . . . ?
C9 C16 C15 K1 58.8(5) . . . . ?
C9 C16 C15 C14 3.6(9) . . . . ?
C10 C11 C12 Er1 52.3(5) . . . . ?
C10 C11 C12 K1 -47.2(5) . . . . ?
C10 C11 C12 Si10 -163.0(5) . . . . ?
C10 C11 C12 C13 8.0(8) . . . . ?
C12 Si10 C49 C51 159.6(6) . . . . ?
C12 Si10 C49 C50 -75.4(6) . . . . ?
C12 Si10 C43B C44B -52.6(11) . . . . ?
C12 Si10 C43B C45B 69.7(9) . . . . ?
C12 C13 C14 Er1 46.0(5) . . . . ?
C12 C13 C14 K1 -60.5(5) . . . . ?
C12 C13 C14 C15 -7.1(9) . . . . ?
C12 C11 C10 Er1 -53.9(5) . . . . ?
C12 C11 C10 K1 46.6(5) . . . . ?
C12 C11 C10 C9 0.3(10) . . . . ?
C3 C4 C5 Er1 -51.6(5) . . . . ?
C3 C4 C5 C6 -7.5(8) . . . . ?
C3 C2 C1 Er1 42.4(5) . . . . ?
C3 C2 C1 Si7 -170.9(4) . . . . ?
C3 C2 C1 C8 -1.7(8) . . . . ?
C8 C7 C6 Er1 51.4(5) . . . . ?
C8 C7 C6 Si6 -163.3(5) . . . . ?
C8 C7 C6 C5 8.0(8) . . . . ?
C1 Si7 C23 C24 171.5(6) . . . . ?
C1 Si7 C23 C25 43.6(6) . . . . ?
C1 Si7 C20 C22 -70.6(5) . . . . ?
C1 Si7 C20 C21 162.4(5) . . . . ?
C1 Si7 C17 C19 -66.0(7) . . . . ?
C1 Si7 C17 C18 53.8(8) . . . . ?
C1 C2 C3 Er1 -43.8(5) . . . . ?
C1 C2 C3 K1 97.4(5) . . . 15_445 ?
C1 C2 C3 C4 8.0(8) . . . . ?
C49 Si10 C12 Er1 58.2(6) . . . . ?
C49 Si10 C12 K1 -123.7(3) . . . . ?
C49 Si10 C12 C13 155.1(4) . . . . ?
C49 Si10 C12 C11 -32.6(4) . . . . ?
C49 Si10 C43B C44B 66.1(10) . . . . ?
C49 Si10 C43B C45B -171.5(8) . . . . ?
C26 Si6 C6 Er1 54.9(4) . . . . ?
C26 Si6 C6 C7 -33.9(4) . . . . ?
C26 Si6 C6 C5 153.6(3) . . . . ?
C29 Si6 C6 Er1 170.6(4) . . . . ?
C29 Si6 C6 C7 81.9(3) . . . . ?
C29 Si6 C6 C5 -90.7(3) . . . . ?
C32 Si6 C6 Er1 -71.7(4) . . . . ?
C32 Si6 C6 C7 -160.5(3) . . . . ?
C32 Si6 C6 C5 26.9(4) . . . . ?
C43B Si10 C12 Er1 170.3(6) . . . . ?
C43B Si10 C12 K1 -11.6(5) . . . . ?
C43B Si10 C12 C13 -92.8(5) . . . . ?
C43B Si10 C12 C11 79.5(6) . . . . ?
C43B Si10 C49 C51 41.0(8) . . . . ?
C43B Si10 C49 C50 166.0(7) . . . . ?
C23 Si7 C1 Er1 152.1(5) . . . . ?
C23 Si7 C1 C2 56.2(4) . . . . ?
C23 Si7 C1 C8 -114.7(4) . . . . ?
C23 Si7 C20 C22 46.8(5) . . . . ?
C23 Si7 C20 C21 -80.2(6) . . . . ?
C23 Si7 C17 C19 177.4(6) . . . . ?
C23 Si7 C17 C18 -62.8(8) . . . . ?
C20 Si7 C1 Er1 -85.4(5) . . . . ?
C20 Si7 C1 C2 178.7(3) . . . . ?
C20 Si7 C1 C8 7.8(4) . . . . ?
C20 Si7 C23 C24 50.1(7) . . . . ?
C20 Si7 C23 C25 -77.7(5) . . . . ?
C20 Si7 C17 C19 56.3(7) . . . . ?
C20 Si7 C17 C18 176.1(7) . . . . ?
C17 Si7 C1 Er1 33.2(6) . . . . ?
C17 Si7 C1 C2 -62.7(4) . . . . ?
C17 Si7 C1 C8 126.4(4) . . . . ?
C17 Si7 C23 C24 -65.5(7) . . . . ?
C17 Si7 C23 C25 166.6(5) . . . . ?
C17 Si7 C20 C22 164.8(4) . . . . ?
C17 Si7 C20 C21 37.8(6) . . . . ?
C38 Si8 C9 Er1 -3.7(4) . . . . ?
C38 Si8 C9 K1 173.7(3) . . . . ?
C38 Si8 C9 C16 -99.4(4) . . . . ?
C38 Si8 C9 C10 80.4(4) . . . . ?
C38 Si8 C35 C37 -179.3(3) . . . . ?
C38 Si8 C35 C36 -53.8(4) . . . . ?
C35 Si8 C9 Er1 114.9(3) . . . . ?
C35 Si8 C9 K1 -67.7(3) . . . . ?
C35 Si8 C9 C16 19.1(4) . . . . ?
C35 Si8 C9 C10 -161.0(3) . . . . ?
C43 Si8 C9 Er1 -125.5(4) . . . . ?
C43 Si8 C9 K1 51.9(3) . . . . ?
C43 Si8 C9 C16 138.8(4) . . . . ?
C43 Si8 C9 C10 -41.4(4) . . . . ?
C43 Si8 C35 C37 -55.3(4) . . . . ?
C43 Si8 C35 C36 70.2(5) . . . . ?
C58 C57 C56 C55 0.0 . . . . ?
C57 C58 C53 C54 0.0 . . . . ?
C57 C58 C53 C52 -171.5(15) . . . . ?
C57 C56 C55 C54 0.0 . . . . ?
C56 C55 C54 C53 0.0 . . . . ?
C55 C54 C53 C58 0.0 . . . . ?
C55 C54 C53 C52 169.6(19) . . . . ?
C53 C58 C57 C56 0.0 . . . . ?
C62 C63 C64 C65 0.0 . . . . ?
C63 C62 C61 C60 0.0 . . . . ?
C63 C64 C65 C60 0.0 . . . . ?
C64 C65 C60 C61 0.0 . . . . ?
C64 C65 C60 C59 -179.5(15) . . . . ?
C65 C60 C61 C62 0.0 . . . . ?
C61 C62 C63 C64 0.0 . . . . ?
C59 C60 C61 C62 179.6(14) . . . . ?
C43A Si10 C12 Er1 -176.5(8) . . . . ?
C43A Si10 C12 K1 1.5(7) . . . . ?
C43A Si10 C12 C13 -79.7(7) . . . . ?
C43A Si10 C12 C11 92.6(7) . . . . ?
C43A Si10 C49 C51 47.4(9) . . . . ?
C43A Si10 C49 C50 172.4(7) . . . . ?
C46 Si10 C12 Er1 -69.1(5) . . . . ?
C46 Si10 C12 K1 108.9(3) . . . . ?
C46 Si10 C12 C13 27.7(4) . . . . ?
C46 Si10 C12 C11 -160.0(3) . . . . ?
C46 Si10 C49 C51 -74.0(7) . . . . ?
C46 Si10 C49 C50 51.0(6) . . . . ?

loop_
_twin_individual_id
_twin_individual_mass_fraction_refined
1 0.826(7)
2 0.174(7)
